data_4084525
loop_
_publ_author_name
'L\'opez, Enol'
'Lonzi, Giacomo'
'L\'opez, Luis A.'

_publ_section_title
;
 Gold-Catalyzed C--H Bond Functionalization of Metallocenes: Synthesis of
 Densely Functionalized Ferrocene Derivatives
;
_journal_issue 21
_journal_name_full Organometallics
_journal_page_first 5924
_journal_paper_doi 10.1021/om500638t
_journal_volume 33
_journal_year 2014
_chemical_compound_source syntesis
_chemical_formula_sum 'C18 H22 O2 Ru'
_chemical_formula_weight 371.43
_chemical_name_systematic
;
?
;
_space_group_crystal_system triclinic
_space_group_IT_number 2
_space_group_name_Hall '-P 1'
_space_group_name_H-M_alt 'P -1'
_symmetry_space_group_name_Hall '-P 1'
_symmetry_space_group_name_H-M 'P -1'
_atom_sites_solution_hydrogens geom
_atom_sites_solution_primary direct
_atom_sites_solution_secondary difmap
_audit_creation_method 'APEX2 v2010.9-1'
_cell_angle_alpha 112.7480(10)
_cell_angle_beta 96.2760(10)
_cell_angle_gamma 95.6760(10)
_cell_formula_units_Z 2
_cell_length_a 6.02370(10)
_cell_length_b 11.2033(2)
_cell_length_c 13.4735(3)
_cell_measurement_reflns_used 9983
_cell_measurement_temperature 296.(2)
_cell_measurement_theta_max 27.8712
_cell_measurement_theta_min 3.0667
_cell_volume 823.57(3)
_computing_cell_refinement 'SAINT V7.68A (Bruker AXS, 2009)'
_computing_data_collection 'Bruker Instrument Service v2010.9.0.0'
_computing_data_reduction 'SAINT V7.68A (Bruker AXS, 2009)'
_computing_structure_refinement 'SHELXL-97 (Sheldrick, 2008)'
_computing_structure_solution 'SHELXS-97 (Sheldrick, 2008)'
_diffrn_ambient_temperature 296.(2)
_diffrn_detector_area_resol_mean 8.3333
_diffrn_measured_fraction_theta_full 0.997
_diffrn_measured_fraction_theta_max 0.997
_diffrn_radiation_wavelength 0.71073
_diffrn_reflns_av_R_equivalents 0.0215
_diffrn_reflns_av_sigmaI/netI 0.0137
_diffrn_reflns_limit_h_max 7
_diffrn_reflns_limit_h_min -7
_diffrn_reflns_limit_k_max 13
_diffrn_reflns_limit_k_min -13
_diffrn_reflns_limit_l_max 16
_diffrn_reflns_limit_l_min -16
_diffrn_reflns_number 19554
_diffrn_reflns_theta_full 25.35
_diffrn_reflns_theta_max 25.35
_diffrn_reflns_theta_min 1.66
_exptl_absorpt_coefficient_mu 0.953
_exptl_absorpt_correction_T_max 0.96
_exptl_absorpt_correction_T_min 0.84
_exptl_absorpt_correction_type multi-scan
_exptl_absorpt_process_details sadabs
_exptl_crystal_colour 'clear colourless'
_exptl_crystal_density_diffrn 1.498
_exptl_crystal_density_method 'not measured'
_exptl_crystal_description needle
_exptl_crystal_F_000 380
_exptl_crystal_size_max 0.380
_exptl_crystal_size_mid 0.090
_exptl_crystal_size_min 0.040
_refine_diff_density_max 0.487
_refine_diff_density_min -0.397
_refine_ls_extinction_method none
_refine_ls_goodness_of_fit_ref 1.000
_refine_ls_hydrogen_treatment refxyz
_refine_ls_matrix_type full
_refine_ls_number_parameters 193
_refine_ls_number_reflns 3001
_refine_ls_number_restraints 0
_refine_ls_restrained_S_all 1.000
_refine_ls_R_factor_all 0.0235
_refine_ls_R_factor_gt 0.0197
_refine_ls_shift/su_max 0.001
_refine_ls_shift/su_mean 0.000
_refine_ls_structure_factor_coef Fsqd
_refine_ls_weighting_details 'calc w=1/[\s^2^(Fo^2^)+(0.0677P)^2^+0.1868P] where P=(Fo^2^+2Fc^2^)/3'
_refine_ls_weighting_scheme calc
_refine_ls_wR_factor_gt 0.0612
_refine_ls_wR_factor_ref 0.0818
_reflns_number_gt 2819
_reflns_number_total 3001
_reflns_threshold_expression >2sigma(I)
_cod_data_source_file om500638t_si_002.cif
_cod_data_source_block 5b
_cod_depositor_comments 'Adding full bibliography for 4084524--4084525.cif.'
_cod_database_code 4084525

loop_
_space_group_symop_operation_xyz
'x, y, z'
'-x, -y, -z'

loop_
_atom_site_type_symbol
_atom_site_label
_atom_site_fract_x
_atom_site_fract_y
_atom_site_fract_z
_atom_site_U_iso_or_equiv
_atom_site_adp_type
_atom_site_calc_flag
_atom_site_refinement_flags
_atom_site_occupancy
Ru Ru1 0.51302(3) 0.740839(16) 0.847374(14) 0.03591(11) Uani d . 1
C C1 0.6359(5) 0.7667(2) 0.7109(2) 0.0398(6) Uani d . 1
C C2 0.8093(5) 0.8265(3) 0.8040(2) 0.0468(6) Uani d . 1
H H2 0.9524 0.8033 0.8106 0.056 Uiso calc R 1
C C3 0.7234(6) 0.9281(3) 0.8849(3) 0.0536(7) Uani d . 1
H H3 0.8004 0.982 0.9542 0.064 Uiso calc R 1
C C4 0.5027(6) 0.9329(3) 0.8423(3) 0.0510(7) Uani d . 1
H H4 0.4088 0.9908 0.8782 0.061 Uiso calc R 1
C C5 0.4478(5) 0.8340(3) 0.7349(2) 0.0442(6) Uani d . 1
H H5 0.3119 0.8163 0.6882 0.053 Uiso calc R 1
C C6 0.4339(7) 0.5335(3) 0.8118(3) 0.0639(9) Uani d . 1
H H6 0.4608 0.4677 0.7485 0.077 Uiso calc R 1
C C7 0.5870(7) 0.5952(4) 0.9111(4) 0.0688(10) Uani d . 1
H H7 0.7321 0.5775 0.9248 0.083 Uiso calc R 1
C C8 0.4777(7) 0.6893(4) 0.9860(3) 0.0679(10) Uani d . 1
H H8 0.5387 0.744 1.0578 0.081 Uiso calc R 1
C C9 0.2617(6) 0.6850(4) 0.9326(3) 0.0624(9) Uani d . 1
H H9 0.1548 0.7368 0.9628 0.075 Uiso calc R 1
C C10 0.2346(6) 0.5889(3) 0.8256(3) 0.0635(9) Uani d . 1
H H10 0.1065 0.566 0.773 0.076 Uiso calc R 1
C C11 0.6504(6) 0.6555(3) 0.6055(2) 0.0505(7) Uani d . 1
H H11A 0.4991 0.6105 0.5699 0.061 Uiso calc R 1
H H11B 0.734 0.5934 0.6211 0.061 Uiso calc R 1
C C12 0.7641(5) 0.7000(3) 0.5286(2) 0.0461(6) Uani d . 1
H H12 0.694 0.7548 0.5025 0.055 Uiso calc R 1
C C13 0.9546(5) 0.6667(3) 0.4962(2) 0.0483(6) Uani d . 1
H H13 1.0231 0.613 0.5241 0.058 Uiso calc R 1
C C14 1.0716(5) 0.7051(3) 0.4205(2) 0.0463(6) Uani d . 1
C C15 1.0652(5) 0.8396(3) 0.3142(2) 0.0452(6) Uani d . 1
C C16 1.2882(7) 0.9238(5) 0.3730(4) 0.0852(13) Uani d . 1
H H16A 1.2696 0.9847 0.4437 0.128 Uiso calc R 1
H H16B 1.3412 0.971 0.3318 0.128 Uiso calc R 1
H H16C 1.3963 0.8694 0.3811 0.128 Uiso calc R 1
C C17 1.0791(10) 0.7324(4) 0.2074(3) 0.0917(14) Uani d . 1
H H17A 1.1127 0.7695 0.1564 0.138 Uiso calc R 1
H H17B 0.9371 0.6748 0.1799 0.138 Uiso calc R 1
H H17C 1.1963 0.684 0.2172 0.138 Uiso calc R 1
C C18 0.8972(7) 0.9275(4) 0.3024(4) 0.0829(12) Uani d . 1
H H18A 0.8944 0.9954 0.3724 0.124 Uiso calc R 1
H H18B 0.7495 0.8765 0.2734 0.124 Uiso calc R 1
H H18C 0.9415 0.9661 0.2537 0.124 Uiso calc R 1
O O1 0.9668(3) 0.78435(19) 0.38570(16) 0.0449(4) Uani d . 1
O O2 1.2426(5) 0.6653(3) 0.3929(2) 0.0799(8) Uani d . 1

loop_
_atom_site_aniso_label
_atom_site_aniso_U_11
_atom_site_aniso_U_22
_atom_site_aniso_U_33
_atom_site_aniso_U_12
_atom_site_aniso_U_13
_atom_site_aniso_U_23
Ru1 0.04102(15) 0.03589(15) 0.03240(15) 0.00667(9) 0.01030(9) 0.01408(10)
C1 0.0508(15) 0.0359(12) 0.0366(13) 0.0071(11) 0.0153(11) 0.0165(11)
C2 0.0417(14) 0.0520(16) 0.0491(16) 0.0026(12) 0.0114(12) 0.0231(13)
C3 0.0660(19) 0.0428(15) 0.0408(15) -0.0084(13) 0.0083(14) 0.0089(12)
C4 0.0708(19) 0.0363(13) 0.0512(17) 0.0163(13) 0.0246(15) 0.0175(12)
C5 0.0521(15) 0.0439(14) 0.0444(15) 0.0105(12) 0.0109(12) 0.0245(12)
C6 0.088(2) 0.0404(15) 0.070(2) 0.0072(16) 0.0281(19) 0.0262(15)
C7 0.069(2) 0.073(2) 0.091(3) 0.0203(19) 0.020(2) 0.059(2)
C8 0.091(3) 0.077(2) 0.0497(19) 0.0077(19) 0.0160(18) 0.0399(18)
C9 0.066(2) 0.072(2) 0.065(2) 0.0122(17) 0.0305(17) 0.0387(18)
C10 0.0619(19) 0.0583(19) 0.073(2) -0.0097(15) 0.0088(16) 0.0343(17)
C11 0.0723(19) 0.0376(13) 0.0410(15) 0.0074(13) 0.0218(14) 0.0120(11)
C12 0.0606(16) 0.0375(13) 0.0385(14) 0.0076(12) 0.0129(12) 0.0123(11)
C13 0.0612(17) 0.0444(14) 0.0471(15) 0.0160(13) 0.0145(13) 0.0233(12)
C14 0.0548(16) 0.0447(14) 0.0430(15) 0.0093(12) 0.0149(12) 0.0193(12)
C15 0.0479(14) 0.0523(15) 0.0464(15) 0.0098(12) 0.0169(12) 0.0286(13)
C16 0.068(2) 0.088(3) 0.109(3) -0.016(2) 0.005(2) 0.059(3)
C17 0.148(4) 0.085(3) 0.053(2) 0.022(3) 0.045(2) 0.031(2)
C18 0.086(3) 0.102(3) 0.103(3) 0.042(2) 0.036(2) 0.075(3)
O1 0.0464(10) 0.0512(10) 0.0504(11) 0.0171(8) 0.0226(8) 0.0284(9)
O2 0.0728(16) 0.0997(19) 0.111(2) 0.0493(15) 0.0484(15) 0.0722(18)

loop_
_atom_type_symbol
_atom_type_description
_atom_type_scat_dispersion_real
_atom_type_scat_dispersion_imag
_atom_type_scat_source
C C 0.0033 0.0016 'International Tables Vol C Tables 4.2.6.8 and 6.1.1.4'
H H 0.0000 0.0000 'International Tables Vol C Tables 4.2.6.8 and 6.1.1.4'
O O 0.0106 0.0060 'International Tables Vol C Tables 4.2.6.8 and 6.1.1.4'
Ru Ru -1.2594 0.8363 'International Tables Vol C Tables 4.2.6.8 and 6.1.1.4'

loop_
_geom_angle_atom_site_label_1
_geom_angle_atom_site_label_2
_geom_angle_atom_site_label_3
_geom_angle
C1 Ru1 C5 38.24(11)
C1 Ru1 C6 110.12(12)
C5 Ru1 C6 126.70(13)
C1 Ru1 C10 122.25(13)
C5 Ru1 C10 111.55(13)
C6 Ru1 C10 37.62(14)
C1 Ru1 C7 127.27(14)
C5 Ru1 C7 161.39(16)
C6 Ru1 C7 38.01(16)
C10 Ru1 C7 63.25(15)
C1 Ru1 C9 155.62(14)
C5 Ru1 C9 124.77(13)
C6 Ru1 C9 63.09(14)
C10 Ru1 C9 37.68(15)
C7 Ru1 C9 63.28(15)
C1 Ru1 C2 38.33(11)
C5 Ru1 C2 63.60(11)
C6 Ru1 C2 123.63(13)
C10 Ru1 C2 155.35(14)
C7 Ru1 C2 112.93(13)
C9 Ru1 C2 165.44(14)
C1 Ru1 C8 163.38(14)
C5 Ru1 C8 158.12(15)
C6 Ru1 C8 63.32(15)
C10 Ru1 C8 62.97(15)
C7 Ru1 C8 38.06(16)
C9 Ru1 C8 37.54(15)
C2 Ru1 C8 130.64(14)
C1 Ru1 C4 63.91(11)
C5 Ru1 C4 38.00(11)
C6 Ru1 C4 162.02(15)
C10 Ru1 C4 129.20(14)
C7 Ru1 C4 159.23(17)
C9 Ru1 C4 114.66(13)
C2 Ru1 C4 63.36(12)
C8 Ru1 C4 127.05(14)
C1 Ru1 C3 63.98(11)
C5 Ru1 C3 63.29(12)
C6 Ru1 C3 157.69(16)
C10 Ru1 C3 164.28(15)
C7 Ru1 C3 126.52(15)
C9 Ru1 C3 131.26(13)
C2 Ru1 C3 38.10(12)
C8 Ru1 C3 115.69(14)
C4 Ru1 C3 37.47(13)
C5 C1 C2 107.4(2)
C5 C1 C11 126.0(3)
C2 C1 C11 126.6(3)
C5 C1 Ru1 71.18(15)
C2 C1 Ru1 71.60(15)
C11 C1 Ru1 123.80(18)
C3 C2 C1 107.7(3)
C3 C2 Ru1 71.00(17)
C1 C2 Ru1 70.07(15)
C3 C2 H2 126.2
C1 C2 H2 126.2
Ru1 C2 H2 124.4
C4 C3 C2 108.3(3)
C4 C3 Ru1 71.28(17)
C2 C3 Ru1 70.90(16)
C4 C3 H3 125.8
C2 C3 H3 125.8
Ru1 C3 H3 123.6
C3 C4 C5 108.2(3)
C3 C4 Ru1 71.25(17)
C5 C4 Ru1 70.47(16)
C3 C4 H4 125.9
C5 C4 H4 125.9
Ru1 C4 H4 124.0
C4 C5 C1 108.4(3)
C4 C5 Ru1 71.53(16)
C1 C5 Ru1 70.58(15)
C4 C5 H5 125.8
C1 C5 H5 125.8
Ru1 C5 H5 123.7
C10 C6 C7 108.1(3)
C10 C6 Ru1 71.33(18)
C7 C6 Ru1 71.2(2)
C10 C6 H6 125.9
C7 C6 H6 125.9
Ru1 C6 H6 123.2
C6 C7 C8 107.3(3)
C6 C7 Ru1 70.84(19)
C8 C7 Ru1 71.20(19)
C6 C7 H7 126.3
C8 C7 H7 126.3
Ru1 C7 H7 123.3
C9 C8 C7 108.0(3)
C9 C8 Ru1 71.10(18)
C7 C8 Ru1 70.74(19)
C9 C8 H8 126.0
C7 C8 H8 126.0
Ru1 C8 H8 123.8
C8 C9 C10 108.2(3)
C8 C9 Ru1 71.36(19)
C10 C9 Ru1 71.04(19)
C8 C9 H9 125.9
C10 C9 H9 125.9
Ru1 C9 H9 123.3
C6 C10 C9 108.3(3)
C6 C10 Ru1 71.05(19)
C9 C10 Ru1 71.28(19)
C6 C10 H10 125.8
C9 C10 H10 125.8
Ru1 C10 H10 123.5
C1 C11 C12 112.8(2)
C1 C11 H11A 109.0
C12 C11 H11A 109.0
C1 C11 H11B 109.0
C12 C11 H11B 109.0
H11A C11 H11B 107.8
C13 C12 C11 124.5(3)
C13 C12 H12 117.8
C11 C12 H12 117.8
C12 C13 C14 127.1(3)
C12 C13 H13 116.5
C14 C13 H13 116.5
O2 C14 O1 124.9(3)
O2 C14 C13 121.9(3)
O1 C14 C13 113.3(2)
O1 C15 C17 110.1(3)
O1 C15 C16 109.2(3)
C17 C15 C16 114.0(4)
O1 C15 C18 102.3(2)
C17 C15 C18 112.0(3)
C16 C15 C18 108.6(3)
C15 C16 H16A 109.5
C15 C16 H16B 109.5
H16A C16 H16B 109.5
C15 C16 H16C 109.5
H16A C16 H16C 109.5
H16B C16 H16C 109.5
C15 C17 H17A 109.5
C15 C17 H17B 109.5
H17A C17 H17B 109.5
C15 C17 H17C 109.5
H17A C17 H17C 109.5
H17B C17 H17C 109.5
C15 C18 H18A 109.5
C15 C18 H18B 109.5
H18A C18 H18B 109.5
C15 C18 H18C 109.5
H18A C18 H18C 109.5
H18B C18 H18C 109.5
C14 O1 C15 121.3(2)

loop_
_geom_bond_atom_site_label_1
_geom_bond_atom_site_label_2
_geom_bond_distance
Ru1 C1 2.164(3)
Ru1 C5 2.172(3)
Ru1 C6 2.173(3)
Ru1 C10 2.177(3)
Ru1 C7 2.177(3)
Ru1 C9 2.180(3)
Ru1 C2 2.184(3)
Ru1 C8 2.183(3)
Ru1 C4 2.186(3)
Ru1 C3 2.185(3)
C1 C5 1.420(4)
C1 C2 1.428(4)
C1 C11 1.503(4)
C2 C3 1.426(4)
C2 H2 0.93
C3 C4 1.404(5)
C3 H3 0.93
C4 C5 1.419(4)
C4 H4 0.93
C5 H5 0.93
C6 C10 1.403(5)
C6 C7 1.417(6)
C6 H6 0.93
C7 C8 1.422(6)
C7 H7 0.93
C8 C9 1.404(5)
C8 H8 0.93
C9 C10 1.407(5)
C9 H9 0.93
C10 H10 0.93
C11 C12 1.509(4)
C11 H11A 0.97
C11 H11B 0.97
C12 C13 1.309(4)
C12 H12 0.93
C13 C14 1.468(4)
C13 H13 0.93
C14 O2 1.202(4)
C14 O1 1.333(3)
C15 O1 1.475(3)
C15 C17 1.493(5)
C15 C16 1.504(5)
C15 C18 1.517(4)
C16 H16A 0.96
C16 H16B 0.96
C16 H16C 0.96
C17 H17A 0.96
C17 H17B 0.96
C17 H17C 0.96
C18 H18A 0.96
C18 H18B 0.96
C18 H18C 0.96
